data_4034477
loop_
_publ_author_name
'Chang, Meng-Yang'
'Wu, Yan-Shin'
'Tsai, Yu-Lin'
'Chen, Hsing-Yin'

_publ_section_title
;
 Synthesis of 2-Sulfonyl Indenes and Indanes.
;
_journal_issue 18
_journal_name_full 'The Journal of organic chemistry'
_journal_page_first 11699
_journal_page_last 11723
_journal_paper_doi 10.1021/acs.joc.9b01606
_journal_volume 84
_journal_year 2019
_chemical_formula_sum 'C30 H32 O5 S'
_chemical_formula_weight 504.61
_space_group_crystal_system triclinic
_space_group_IT_number 2
_space_group_name_Hall '-P 1'
_space_group_name_H-M_alt 'P -1'
_atom_sites_solution_hydrogens geom
_audit_creation_method SHELXL-2014/6
_cell_angle_alpha 112.885(6)
_cell_angle_beta 92.332(7)
_cell_angle_gamma 106.310(6)
_cell_formula_units_Z 2
_cell_length_a 10.3709(18)
_cell_length_b 11.1980(17)
_cell_length_c 12.307(2)
_cell_measurement_reflns_used 6388
_cell_measurement_temperature 100(2)
_cell_measurement_theta_max 26.2882
_cell_measurement_theta_min 2.5200
_cell_volume 1245.5(4)
_computing_cell_refinement 'SAINT V8.34A (Bruker AXS Inc., 2013)'
_computing_data_collection 'Bruker APEX2'
_computing_data_reduction 'SAINT V8.34A (Bruker AXS Inc., 2013)'
_computing_molecular_graphics 'Bruker SHELXTL'
_computing_publication_material 'Bruker SHELXTL'
_computing_structure_refinement 'SHELXL-2014/6 (Sheldrick, 2014)'
_diffrn_ambient_temperature 100(2)
_diffrn_detector_area_resol_mean 8.3333
_diffrn_measured_fraction_theta_full 0.998
_diffrn_measured_fraction_theta_max 0.988
_diffrn_measurement_device_type 'Bruker APEX-II CCD'
_diffrn_measurement_method '\f and \w scans'
_diffrn_radiation_type MoK\a
_diffrn_radiation_wavelength 0.71073
_diffrn_reflns_av_R_equivalents 0.0260
_diffrn_reflns_av_unetI/netI 0.0306
_diffrn_reflns_Laue_measured_fraction_full 0.998
_diffrn_reflns_Laue_measured_fraction_max 0.988
_diffrn_reflns_limit_h_max 12
_diffrn_reflns_limit_h_min -12
_diffrn_reflns_limit_k_max 13
_diffrn_reflns_limit_k_min -13
_diffrn_reflns_limit_l_max 15
_diffrn_reflns_limit_l_min -13
_diffrn_reflns_number 14503
_diffrn_reflns_point_group_measured_fraction_full 0.998
_diffrn_reflns_point_group_measured_fraction_max 0.988
_diffrn_reflns_theta_full 25.242
_diffrn_reflns_theta_max 26.455
_diffrn_reflns_theta_min 1.822
_exptl_absorpt_coefficient_mu 0.170
_exptl_absorpt_correction_T_max 0.9485
_exptl_absorpt_correction_T_min 0.8987
_exptl_absorpt_correction_type multi-scan
_exptl_absorpt_process_details 'SADABS V2014/4 (Bruker AXS Inc.)'
_exptl_crystal_colour Colorless
_exptl_crystal_density_diffrn 1.346
_exptl_crystal_density_meas ?
_exptl_crystal_density_method 'not measured'
_exptl_crystal_description Lump
_exptl_crystal_F_000 536
_exptl_crystal_size_max 0.08
_exptl_crystal_size_mid 0.05
_exptl_crystal_size_min 0.04
_refine_diff_density_max 0.385
_refine_diff_density_min -0.451
_refine_diff_density_rms 0.088
_refine_ls_extinction_method none
_refine_ls_goodness_of_fit_ref 1.123
_refine_ls_hydrogen_treatment constr
_refine_ls_matrix_type full
_refine_ls_number_parameters 328
_refine_ls_number_reflns 5073
_refine_ls_number_restraints 0
_refine_ls_restrained_S_all 1.123
_refine_ls_R_factor_all 0.0464
_refine_ls_R_factor_gt 0.0366
_refine_ls_shift/su_max 0.000
_refine_ls_shift/su_mean 0.000
_refine_ls_structure_factor_coef Fsqd
_refine_ls_weighting_details 'w=1/[\s^2^(Fo^2^)+(0.0545P)^2^+0.4974P] where P=(Fo^2^+2Fc^2^)/3'
_refine_ls_weighting_scheme calc
_refine_ls_wR_factor_gt 0.0975
_refine_ls_wR_factor_ref 0.1100
_reflns_Friedel_coverage 0.000
_reflns_number_gt 4374
_reflns_number_total 5073
_reflns_threshold_expression 'I > 2\s(I)'
_cod_data_source_file jo9b01606_si_001.cif
_cod_data_source_block 180203LT_0m
_cod_depositor_comments
;
The following automatic conversions were performed:

data item '_exptl_crystal_density_meas' value 'not measured' was
changed to '?' -- the value is perceived as not measured.

Automatic conversion script
Id: cif_fix_values 6909 2019-04-08 15:41:33Z antanas 
;
_cod_original_cell_volume 1245.4(4)
_cod_database_code 4034477
_shelx_space_group_comment
;
The symmetry employed for this shelxl refinement is uniquely defined
by the following loop, which should always be used as a source of
symmetry information in preference to the above space-group names.
They are only intended as comments.
;
_shelxl_version_number 2014/6

loop_
_space_group_symop_operation_xyz
'x, y, z'
'-x, -y, -z'

loop_
_atom_site_label
_atom_site_type_symbol
_atom_site_fract_x
_atom_site_fract_y
_atom_site_fract_z
_atom_site_U_iso_or_equiv
_atom_site_adp_type
_atom_site_occupancy
_atom_site_site_symmetry_order
_atom_site_calc_flag
_atom_site_refinement_flags_posn
_atom_site_refinement_flags_adp
S1 S 0.38223(4) 0.19374(4) 0.41381(3) 0.01270(12) Uani 1 1 d . .
O1 O 0.97426(12) 0.31740(12) 0.51381(11) 0.0223(3) Uani 1 1 d . .
O2 O 0.16434(11) 0.04082(12) -0.23322(10) 0.0179(3) Uani 1 1 d . .
O3 O 0.31538(11) 0.10183(11) 0.46542(10) 0.0171(3) Uani 1 1 d . .
O4 O 0.35740(11) 0.32291(11) 0.45026(10) 0.0173(3) Uani 1 1 d . .
O5 O -0.00986(11) -0.16857(11) -0.22872(10) 0.0172(3) Uani 1 1 d . .
C1 C 1.03062(18) 0.21274(19) 0.50887(17) 0.0229(4) Uani 1 1 d . .
H1 H 0.9989 0.1790 0.5687 0.034 Uiso 1 1 calc R U
H10 H 1.1304 0.2506 0.5255 0.034 Uiso 1 1 calc R U
H11 H 1.0012 0.1371 0.4290 0.034 Uiso 1 1 calc R U
C2 C 0.83640(16) 0.28131(17) 0.48923(15) 0.0164(3) Uani 1 1 d . .
C3 C 0.78600(17) 0.38540(17) 0.49187(15) 0.0182(4) Uani 1 1 d . .
H14 H 0.8472 0.4738 0.5086 0.022 Uiso 1 1 calc R U
C4 C 0.64745(17) 0.36003(16) 0.47017(15) 0.0163(3) Uani 1 1 d . .
H15 H 0.6125 0.4307 0.4727 0.020 Uiso 1 1 calc R U
C5 C 0.55883(16) 0.22896(16) 0.44439(14) 0.0135(3) Uani 1 1 d . .
C6 C 0.33103(15) 0.10646(15) 0.25809(14) 0.0128(3) Uani 1 1 d . .
C7 C 0.38055(16) 0.15808(15) 0.18028(15) 0.0135(3) Uani 1 1 d . .
C8 C 0.29143(15) 0.07554(16) 0.06396(14) 0.0135(3) Uani 1 1 d . .
C9 C 0.29097(16) 0.10309(16) -0.03727(15) 0.0147(3) Uani 1 1 d . .
H4 H 0.3614 0.1765 -0.0407 0.018 Uiso 1 1 calc R U
C10 C 0.18545(16) 0.02088(16) -0.13235(14) 0.0143(3) Uani 1 1 d . .
C11 C 0.25874(18) 0.15694(17) -0.23963(16) 0.0208(4) Uani 1 1 d . .
H3 H 0.2598 0.2401 -0.1712 0.031 Uiso 1 1 calc R U
H2 H 0.2314 0.1626 -0.3142 0.031 Uiso 1 1 calc R U
H32 H 0.3500 0.1480 -0.2379 0.031 Uiso 1 1 calc R U
C12 C 0.50129(16) 0.27818(16) 0.20009(14) 0.0143(3) Uani 1 1 d . .
C13 C 0.62399(17) 0.25696(17) 0.17268(16) 0.0195(4) Uani 1 1 d . .
H9 H 0.6296 0.1669 0.1422 0.023 Uiso 1 1 calc R U
C14 C 0.73843(18) 0.36702(18) 0.18974(17) 0.0227(4) Uani 1 1 d . .
H8 H 0.8223 0.3520 0.1719 0.027 Uiso 1 1 calc R U
C15 C 0.73095(17) 0.49832(17) 0.23249(16) 0.0213(4) Uani 1 1 d . .
H7 H 0.8093 0.5734 0.2438 0.026 Uiso 1 1 calc R U
C16 C 0.60860(18) 0.51986(17) 0.25877(16) 0.0201(4) Uani 1 1 d . .
H5 H 0.6029 0.6099 0.2875 0.024 Uiso 1 1 calc R U
C17 C 0.49439(17) 0.41048(17) 0.24321(15) 0.0176(4) Uani 1 1 d . .
H6 H 0.4110 0.4261 0.2621 0.021 Uiso 1 1 calc R U
C18 C 0.74761(17) 0.15135(17) 0.46574(15) 0.0165(3) Uani 1 1 d . .
H13 H 0.7823 0.0814 0.4659 0.020 Uiso 1 1 calc R U
C19 C 0.60860(17) 0.12557(16) 0.44230(15) 0.0155(3) Uani 1 1 d . .
H12 H 0.5473 0.0370 0.4248 0.019 Uiso 1 1 calc R U
C20 C 0.20787(16) -0.02335(15) 0.19791(14) 0.0131(3) Uani 1 1 d . .
H31 H 0.1271 -0.0058 0.2348 0.016 Uiso 1 1 calc R U
C21 C 0.18967(16) -0.03061(16) 0.07241(15) 0.0130(3) Uani 1 1 d . .
C22 C 0.08685(16) -0.11700(16) -0.02578(15) 0.0140(3) Uani 1 1 d . .
H19 H 0.0181 -0.1918 -0.0227 0.017 Uiso 1 1 calc R U
C23 C 0.08590(16) -0.09281(15) -0.12779(14) 0.0139(3) Uani 1 1 d . .
C24 C -0.10631(17) -0.29149(16) -0.23520(16) 0.0190(4) Uani 1 1 d . .
H18 H -0.0584 -0.3543 -0.2318 0.028 Uiso 1 1 calc R U
H17 H -0.1709 -0.3349 -0.3105 0.028 Uiso 1 1 calc R U
H16 H -0.1559 -0.2697 -0.1677 0.028 Uiso 1 1 calc R U
C25 C 0.22745(16) -0.15110(15) 0.20852(15) 0.0142(3) Uani 1 1 d . .
H20 H 0.2493 -0.1277 0.2957 0.017 Uiso 1 1 calc R U
C26 C 0.34540(17) -0.19013(17) 0.15086(17) 0.0197(4) Uani 1 1 d . .
H29 H 0.4307 -0.1120 0.1887 0.024 Uiso 1 1 calc R U
H30 H 0.3287 -0.2102 0.0648 0.024 Uiso 1 1 calc R U
C27 C 0.36214(19) -0.31552(18) 0.16436(19) 0.0266(4) Uani 1 1 d . .
H27 H 0.4359 -0.3414 0.1220 0.032 Uiso 1 1 calc R U
H28 H 0.3888 -0.2921 0.2501 0.032 Uiso 1 1 calc R U
C28 C 0.23043(18) -0.43667(17) 0.11362(18) 0.0234(4) Uani 1 1 d . .
H25 H 0.2088 -0.4664 0.0261 0.028 Uiso 1 1 calc R U
H26 H 0.2429 -0.5142 0.1277 0.028 Uiso 1 1 calc R U
C29 C 0.11283(18) -0.39857(17) 0.17168(16) 0.0210(4) Uani 1 1 d . .
H23 H 0.1301 -0.3778 0.2578 0.025 Uiso 1 1 calc R U
H24 H 0.0276 -0.4769 0.1342 0.025 Uiso 1 1 calc R U
C30 C 0.09628(17) -0.27409(16) 0.15715(16) 0.0186(4) Uani 1 1 d . .
H22 H 0.0217 -0.2487 0.1984 0.022 Uiso 1 1 calc R U
H21 H 0.0705 -0.2982 0.0711 0.022 Uiso 1 1 calc R U

loop_
_atom_site_aniso_label
_atom_site_aniso_U_11
_atom_site_aniso_U_22
_atom_site_aniso_U_33
_atom_site_aniso_U_23
_atom_site_aniso_U_13
_atom_site_aniso_U_12
S1 0.0142(2) 0.01080(19) 0.0117(2) 0.00440(16) 0.00107(15) 0.00246(15)
O1 0.0144(6) 0.0233(6) 0.0255(7) 0.0089(6) -0.0006(5) 0.0031(5)
O2 0.0196(6) 0.0189(6) 0.0141(6) 0.0101(5) -0.0006(5) 0.0005(5)
O3 0.0190(6) 0.0160(6) 0.0157(6) 0.0081(5) 0.0037(5) 0.0025(5)
O4 0.0198(6) 0.0128(6) 0.0171(6) 0.0037(5) 0.0016(5) 0.0060(5)
O5 0.0175(6) 0.0144(6) 0.0148(6) 0.0056(5) -0.0039(5) -0.0006(5)
C1 0.0178(8) 0.0295(10) 0.0218(9) 0.0100(8) 0.0013(7) 0.0096(7)
C2 0.0142(8) 0.0202(8) 0.0119(8) 0.0059(7) 0.0002(6) 0.0031(6)
C3 0.0192(8) 0.0131(8) 0.0161(9) 0.0047(7) -0.0016(7) -0.0012(6)
C4 0.0197(8) 0.0128(8) 0.0135(8) 0.0043(7) -0.0007(6) 0.0032(6)
C5 0.0157(8) 0.0135(8) 0.0099(8) 0.0049(6) 0.0011(6) 0.0029(6)
C6 0.0127(7) 0.0119(7) 0.0130(8) 0.0048(6) 0.0007(6) 0.0034(6)
C7 0.0140(8) 0.0108(7) 0.0147(8) 0.0043(6) 0.0009(6) 0.0041(6)
C8 0.0126(7) 0.0122(7) 0.0140(8) 0.0044(6) 0.0010(6) 0.0036(6)
C9 0.0149(8) 0.0122(7) 0.0157(8) 0.0060(7) 0.0022(6) 0.0025(6)
C10 0.0170(8) 0.0163(8) 0.0121(8) 0.0067(7) 0.0032(6) 0.0075(6)
C11 0.0231(9) 0.0193(8) 0.0201(9) 0.0127(7) 0.0013(7) 0.0007(7)
C12 0.0161(8) 0.0144(8) 0.0105(8) 0.0062(6) 0.0003(6) 0.0012(6)
C13 0.0205(9) 0.0144(8) 0.0201(9) 0.0047(7) 0.0039(7) 0.0043(7)
C14 0.0170(8) 0.0224(9) 0.0253(10) 0.0080(8) 0.0065(7) 0.0036(7)
C15 0.0192(8) 0.0165(8) 0.0210(9) 0.0072(7) 0.0017(7) -0.0038(7)
C16 0.0241(9) 0.0132(8) 0.0204(9) 0.0067(7) 0.0020(7) 0.0027(7)
C17 0.0164(8) 0.0174(8) 0.0190(9) 0.0085(7) 0.0023(7) 0.0046(6)
C18 0.0196(8) 0.0156(8) 0.0156(9) 0.0069(7) 0.0029(7) 0.0071(7)
C19 0.0191(8) 0.0127(8) 0.0136(8) 0.0061(7) 0.0024(6) 0.0027(6)
C20 0.0128(7) 0.0115(7) 0.0134(8) 0.0046(6) 0.0008(6) 0.0023(6)
C21 0.0147(7) 0.0125(7) 0.0142(8) 0.0065(6) 0.0024(6) 0.0064(6)
C22 0.0139(7) 0.0108(7) 0.0167(8) 0.0060(6) 0.0010(6) 0.0030(6)
C23 0.0141(8) 0.0120(7) 0.0140(8) 0.0035(6) -0.0005(6) 0.0052(6)
C24 0.0182(8) 0.0130(8) 0.0204(9) 0.0059(7) -0.0041(7) -0.0002(6)
C25 0.0164(8) 0.0110(7) 0.0139(8) 0.0059(6) 0.0005(6) 0.0018(6)
C26 0.0150(8) 0.0149(8) 0.0286(10) 0.0097(7) 0.0028(7) 0.0030(6)
C27 0.0217(9) 0.0185(9) 0.0416(12) 0.0135(9) 0.0028(8) 0.0080(7)
C28 0.0285(10) 0.0135(8) 0.0291(10) 0.0098(8) 0.0029(8) 0.0070(7)
C29 0.0255(9) 0.0137(8) 0.0217(9) 0.0095(7) 0.0025(7) 0.0004(7)
C30 0.0165(8) 0.0146(8) 0.0232(9) 0.0091(7) 0.0027(7) 0.0012(6)

loop_
_atom_type_symbol
_atom_type_description
_atom_type_scat_dispersion_real
_atom_type_scat_dispersion_imag
_atom_type_scat_source
C C 0.0033 0.0016 'International Tables Vol C Tables 4.2.6.8 and 6.1.1.4'
H H 0.0000 0.0000 'International Tables Vol C Tables 4.2.6.8 and 6.1.1.4'
O O 0.0106 0.0060 'International Tables Vol C Tables 4.2.6.8 and 6.1.1.4'
S S 0.1246 0.1234 'International Tables Vol C Tables 4.2.6.8 and 6.1.1.4'

loop_
_geom_angle_atom_site_label_1
_geom_angle_atom_site_label_2
_geom_angle_atom_site_label_3
_geom_angle
O4 S1 O3 118.00(7)
O4 S1 C5 107.46(7)
O3 S1 C5 108.75(7)
O4 S1 C6 107.35(7)
O3 S1 C6 107.28(7)
C5 S1 C6 107.59(8)
C2 O1 C1 117.29(13)
C10 O2 C11 116.82(13)
C23 O5 C24 117.34(12)
O1 C1 H1 109.5
O1 C1 H10 109.5
H1 C1 H10 109.5
O1 C1 H11 109.5
H1 C1 H11 109.5
H10 C1 H11 109.5
O1 C2 C3 115.40(14)
O1 C2 C18 123.96(15)
C3 C2 C18 120.62(15)
C4 C3 C2 119.99(15)
C4 C3 H14 120.0
C2 C3 H14 120.0
C3 C4 C5 119.23(15)
C3 C4 H15 120.4
C5 C4 H15 120.4
C19 C5 C4 120.89(15)
C19 C5 S1 119.18(12)
C4 C5 S1 119.93(12)
C7 C6 C20 112.21(14)
C7 C6 S1 123.64(12)
C20 C6 S1 123.25(11)
C6 C7 C8 108.21(13)
C6 C7 C12 129.66(15)
C8 C7 C12 122.12(14)
C21 C8 C9 122.48(14)
C21 C8 C7 108.93(14)
C9 C8 C7 128.05(14)
C10 C9 C8 118.23(14)
C10 C9 H4 120.9
C8 C9 H4 120.9
O2 C10 C9 125.37(14)
O2 C10 C23 114.84(14)
C9 C10 C23 119.77(15)
O2 C11 H3 109.5
O2 C11 H2 109.5
H3 C11 H2 109.5
O2 C11 H32 109.5
H3 C11 H32 109.5
H2 C11 H32 109.5
C13 C12 C17 119.16(14)
C13 C12 C7 118.88(14)
C17 C12 C7 121.96(15)
C14 C13 C12 120.23(16)
C14 C13 H9 119.9
C12 C13 H9 119.9
C15 C14 C13 120.37(16)
C15 C14 H8 119.8
C13 C14 H8 119.8
C14 C15 C16 119.64(15)
C14 C15 H7 120.2
C16 C15 H7 120.2
C15 C16 C17 120.23(16)
C15 C16 H5 119.9
C17 C16 H5 119.9
C16 C17 C12 120.38(16)
C16 C17 H6 119.8
C12 C17 H6 119.8
C19 C18 C2 119.27(15)
C19 C18 H13 120.4
C2 C18 H13 120.4
C18 C19 C5 119.97(15)
C18 C19 H12 120.0
C5 C19 H12 120.0
C21 C20 C6 100.30(12)
C21 C20 C25 116.12(13)
C6 C20 C25 114.07(13)
C21 C20 H31 108.6
C6 C20 H31 108.6
C25 C20 H31 108.6
C8 C21 C22 119.01(15)
C8 C21 C20 110.18(13)
C22 C21 C20 130.64(14)
C23 C22 C21 119.33(14)
C23 C22 H19 120.3
C21 C22 H19 120.3
O5 C23 C22 124.89(14)
O5 C23 C10 114.08(14)
C22 C23 C10 120.98(14)
O5 C24 H18 109.5
O5 C24 H17 109.5
H18 C24 H17 109.5
O5 C24 H16 109.5
H18 C24 H16 109.5
H17 C24 H16 109.5
C26 C25 C30 110.11(13)
C26 C25 C20 113.00(13)
C30 C25 C20 111.56(13)
C26 C25 H20 107.3
C30 C25 H20 107.3
C20 C25 H20 107.3
C25 C26 C27 111.35(14)
C25 C26 H29 109.4
C27 C26 H29 109.4
C25 C26 H30 109.4
C27 C26 H30 109.4
H29 C26 H30 108.0
C28 C27 C26 111.38(15)
C28 C27 H27 109.4
C26 C27 H27 109.4
C28 C27 H28 109.4
C26 C27 H28 109.4
H27 C27 H28 108.0
C29 C28 C27 110.98(15)
C29 C28 H25 109.4
C27 C28 H25 109.4
C29 C28 H26 109.4
C27 C28 H26 109.4
H25 C28 H26 108.0
C28 C29 C30 110.52(14)
C28 C29 H23 109.5
C30 C29 H23 109.5
C28 C29 H24 109.5
C30 C29 H24 109.5
H23 C29 H24 108.1
C29 C30 C25 111.96(14)
C29 C30 H22 109.2
C25 C30 H22 109.2
C29 C30 H21 109.2
C25 C30 H21 109.2
H22 C30 H21 107.9

loop_
_geom_bond_atom_site_label_1
_geom_bond_atom_site_label_2
_geom_bond_distance
S1 O4 1.4401(12)
S1 O3 1.4445(11)
S1 C5 1.7533(16)
S1 C6 1.7547(17)
O1 C2 1.358(2)
O1 C1 1.432(2)
O2 C10 1.3638(19)
O2 C11 1.4236(18)
O5 C23 1.3622(19)
O5 C24 1.4271(18)
C1 H1 0.9800
C1 H10 0.9800
C1 H11 0.9800
C2 C3 1.395(2)
C2 C18 1.396(2)
C3 C4 1.377(2)
C3 H14 0.9500
C4 C5 1.399(2)
C4 H15 0.9500
C5 C19 1.386(2)
C6 C7 1.348(2)
C6 C20 1.528(2)
C7 C8 1.463(2)
C7 C12 1.487(2)
C8 C21 1.392(2)
C8 C9 1.395(2)
C9 C10 1.381(2)
C9 H4 0.9500
C10 C23 1.418(2)
C11 H3 0.9800
C11 H2 0.9800
C11 H32 0.9800
C12 C13 1.390(2)
C12 C17 1.390(2)
C13 C14 1.389(2)
C13 H9 0.9500
C14 C15 1.382(3)
C14 H8 0.9500
C15 C16 1.385(3)
C15 H7 0.9500
C16 C17 1.387(2)
C16 H5 0.9500
C17 H6 0.9500
C18 C19 1.383(2)
C18 H13 0.9500
C19 H12 0.9500
C20 C21 1.516(2)
C20 C25 1.553(2)
C20 H31 1.0000
C21 C22 1.393(2)
C22 C23 1.384(2)
C22 H19 0.9500
C24 H18 0.9800
C24 H17 0.9800
C24 H16 0.9800
C25 C26 1.523(2)
C25 C30 1.532(2)
C25 H20 1.0000
C26 C27 1.531(2)
C26 H29 0.9900
C26 H30 0.9900
C27 C28 1.526(2)
C27 H27 0.9900
C27 H28 0.9900
C28 C29 1.519(3)
C28 H25 0.9900
C28 H26 0.9900
C29 C30 1.527(2)
C29 H23 0.9900
C29 H24 0.9900
C30 H22 0.9900
C30 H21 0.9900
